data_1571345
loop_
_publ_author_name
'Tricoire, Maxime'
'Hsueh, Fang-Che'
'Keener, Megan'
'Rajeshkumar, Thayalan'
'Scopelliti, Rosario'
'Zivkovic, Ivica'
'Maron, Laurent'
'Mazzanti, Marinella'

_publ_section_title
;
 Siloxide tripodal ligands as a scaffold for stabilizing lanthanides in
 the +4 oxidation state.
;
_journal_issue 18
_journal_name_full 'Chemical science'
_journal_page_first 6874
_journal_page_last 6883
_journal_paper_doi 10.1039/d4sc00051j
_journal_volume 15
_journal_year 2024
_chemical_formula_moiety 'C66 H54 N3 O3 Si3 Tb'
_chemical_formula_sum 'C66 H54 N3 O3 Si3 Tb'
_chemical_formula_weight 1180.31
_space_group_crystal_system monoclinic
_space_group_IT_number 14
_space_group_name_Hall '-P 2yn'
_space_group_name_H-M_alt 'P 1 21/n 1'
_atom_sites_solution_hydrogens geom
_atom_sites_solution_primary dual
_audit_creation_date 2023-08-28
_audit_creation_method
;
Olex2 1.5
(compiled 2023.08.24 svn.re1ec1418 for OlexSys, GUI svn.r6817)
;
_audit_update_record
;
2023-09-22 deposited with the CCDC.	2024-03-22 downloaded from the CCDC.
;
_cell_angle_alpha 90
_cell_angle_beta 91.7441(12)
_cell_angle_gamma 90
_cell_formula_units_Z 4
_cell_length_a 13.79296(19)
_cell_length_b 22.3194(2)
_cell_length_c 18.4603(2)
_cell_measurement_reflns_used 23197
_cell_measurement_temperature 140.00(10)
_cell_measurement_theta_max 73.2310
_cell_measurement_theta_min 1.9660
_cell_volume 5680.38(11)
_computing_cell_refinement 'CrysAlisPro 1.171.42.100a (Rigaku OD, 2023)'
_computing_data_collection 'CrysAlisPro 1.171.42.100a (Rigaku OD, 2023)'
_computing_data_reduction 'CrysAlisPro 1.171.42.100a (Rigaku OD, 2023)'
_computing_molecular_graphics 'Olex2 1.5 (Dolomanov et al., 2009)'
_computing_publication_material 'Olex2 1.5 (Dolomanov et al., 2009)'
_computing_structure_refinement 'SHELXL 2019/3 (Sheldrick, 2015)'
_computing_structure_solution 'SHELXT  (Sheldrick, 2015)'
_diffrn_ambient_environment N~2~
_diffrn_ambient_temperature 140.00(10)
_diffrn_detector 'Hybrid Pixel Array Detector'
_diffrn_detector_area_resol_mean 10.0000
_diffrn_detector_type 'HyPix-Arc 150'
_diffrn_measured_fraction_theta_full 0.999
_diffrn_measured_fraction_theta_max 0.967
_diffrn_measurement_details
;
List of Runs (angles in degrees, time in seconds):

  # Type    Start    End  Width  t~exp~   \w     \q     \k     \f   Frames
#--------------------------------------------------------------------------
  1  \w   -114.00 -38.00   0.50    1.00    --  -69.26 -15.00  30.00  152
  2  \w   -107.00 -32.00   0.50    1.00    --  -69.26   0.00  60.00  150
  3  \w    -72.00 -29.00   0.50    1.00    --  -66.85   0.00 120.00   86
  4  \w     32.00  78.00   0.50    1.00    --   69.46 -95.00 120.00   92
  5  \w     37.00  69.00   0.50    1.00    --   78.01-125.00  90.00   64
  6  \w     32.00  78.00   0.50    1.00    --   69.46 -95.00  90.00   92
  7  \w     68.00 105.00   0.50    1.00    --   78.01-125.00  60.00   74
  8  \w     75.00 104.00   0.50    1.00    --   78.01-125.00-150.00   58
  9  \w     36.00  69.00   0.50    1.00    --   78.01-125.00-150.00   66
 10  \w     32.00  78.00   0.50    1.00    --   69.46 -95.00-180.00   92
 11  \w     28.00  75.00   0.50    1.00    --   66.10 -95.00 -30.00   94
 12  \w     41.00  69.00   0.50    1.00    --   78.01 -95.00 -90.00   56
 13  \w     32.00  78.00   0.50    1.00    --   69.46 -95.00 -60.00   92
 14  \w     28.00  75.00   0.50    1.00    --   66.10 -95.00  60.00   94
 15  \w     46.00  81.00   0.50    1.00    --   78.01 -95.00 120.00   70
 16  \w     28.00  75.00   0.50    1.00    --   66.10 -95.00 150.00   94
 17  \w     42.00 104.00   0.50    1.00    --   78.01   0.00  60.00  124
 18  \w     58.00  93.00   0.50    1.00    --   78.01  15.00  90.00   70
 19  \w     41.00 108.00   0.50    1.00    --   78.01   0.00 150.00  134
 20  \w     35.00 111.00   0.50    1.00    --   66.10  15.00 -30.00  152
 21  \w     47.00 123.00   0.50    1.00    --   78.01  15.00 -30.00  152
 22  \w     35.00 111.00   0.50    1.00    --   66.10  15.00-120.00  152
 23  \w     29.00 104.00   0.50    1.00    --   66.10   0.00-180.00  150
;
_diffrn_measurement_device 'four-circle diffractometer'
_diffrn_measurement_device_type 'XtaLAB Synergy R, DW system, HyPix-Arc 150'
_diffrn_measurement_method '\w scans'
_diffrn_orient_matrix_type 'CrysAlisPro convention (1999,Acta A55,543-557)'
_diffrn_orient_matrix_UB_11 0.0771562000
_diffrn_orient_matrix_UB_12 0.0172150000
_diffrn_orient_matrix_UB_13 -0.0549278000
_diffrn_orient_matrix_UB_21 -0.0273832000
_diffrn_orient_matrix_UB_22 -0.0554283000
_diffrn_orient_matrix_UB_23 -0.0460426000
_diffrn_orient_matrix_UB_31 -0.0759572000
_diffrn_orient_matrix_UB_32 0.0373857000
_diffrn_orient_matrix_UB_33 -0.0428794000
_diffrn_radiation_monochromator mirror
_diffrn_radiation_probe x-ray
_diffrn_radiation_type 'Cu K\a'
_diffrn_radiation_wavelength 1.54184
_diffrn_reflns_av_R_equivalents 0.0370
_diffrn_reflns_av_unetI/netI 0.0319
_diffrn_reflns_Laue_measured_fraction_full 0.999
_diffrn_reflns_Laue_measured_fraction_max 0.967
_diffrn_reflns_limit_h_max 15
_diffrn_reflns_limit_h_min -17
_diffrn_reflns_limit_k_max 27
_diffrn_reflns_limit_k_min -26
_diffrn_reflns_limit_l_max 22
_diffrn_reflns_limit_l_min -23
_diffrn_reflns_number 57303
_diffrn_reflns_point_group_measured_fraction_full 0.999
_diffrn_reflns_point_group_measured_fraction_max 0.967
_diffrn_reflns_theta_full 67.684
_diffrn_reflns_theta_max 74.747
_diffrn_reflns_theta_min 3.107
_diffrn_source 'Rotating-anode X-ray tube'
_diffrn_source_type 'Rigaku (Cu) X-ray Source'
_exptl_absorpt_coefficient_mu 7.113
_exptl_absorpt_correction_T_max 0.942
_exptl_absorpt_correction_T_min 0.342
_exptl_absorpt_correction_type gaussian
_exptl_absorpt_process_details
;
CrysAlisPro 1.171.42.100a (Rigaku Oxford Diffraction, 2023)
Numerical absorption correction based on gaussian integration over
a multifaceted crystal model
Empirical absorption correction using spherical harmonics,
implemented in SCALE3 ABSPACK scaling algorithm.
;
_exptl_crystal_colour 'clear light yellow'
_exptl_crystal_density_diffrn 1.380
_exptl_crystal_description prism
_exptl_crystal_F_000 2408
_exptl_crystal_size_max 0.204
_exptl_crystal_size_mid 0.147
_exptl_crystal_size_min 0.115
_refine_diff_density_max 1.732
_refine_diff_density_min -1.125
_refine_diff_density_rms 0.094
_refine_ls_extinction_method none
_refine_ls_goodness_of_fit_ref 1.035
_refine_ls_hydrogen_treatment constr
_refine_ls_matrix_type full
_refine_ls_number_parameters 784
_refine_ls_number_reflns 11268
_refine_ls_number_restraints 421
_refine_ls_restrained_S_all 1.023
_refine_ls_R_factor_all 0.0650
_refine_ls_R_factor_gt 0.0516
_refine_ls_shift/su_max 0.001
_refine_ls_shift/su_mean 0.000
_refine_ls_structure_factor_coef Fsqd
_refine_ls_weighting_details 'w=1/[\s^2^(Fo^2^)+(0.0691P)^2^+17.2126P] where P=(Fo^2^+2Fc^2^)/3'
_refine_ls_weighting_scheme calc
_refine_ls_wR_factor_gt 0.1396
_refine_ls_wR_factor_ref 0.1472
_reflns_Friedel_coverage 0.000
_reflns_number_gt 9232
_reflns_number_total 11268
_reflns_threshold_expression 'I > 2\s(I)'
_cod_data_source_file d4sc00051j2.cif
_cod_data_source_block mk-1063
_cod_depositor_comments 'Adding full bibliography for 1571342--1571354.cif.'
_cod_original_cell_volume 5680.36(12)
_cod_database_code 1571345
_shelx_shelxl_version_number 2019/3
_chemical_oxdiff_formula 'C66 H54 N3 O3 Si3 Tb1'
_shelx_space_group_comment
;
The symmetry employed for this shelxl refinement is uniquely defined
by the following loop, which should always be used as a source of
symmetry information in preference to the above space-group names.
They are only intended as comments.
;
_shelx_estimated_absorpt_t_max 0.495
_shelx_estimated_absorpt_t_min 0.325
_olex2_refinement_description
;
1. Fixed Uiso
 At 1.2 times of:
  All C(H) groups
 At 1.5 times of:
  All C(H,H,H) groups
2. Restrained distances
 Si3-C67 \\sim Si3-C55 \\sim Si3-C49 \\sim Si3-C61
 with sigma of 0.02
 C79-C77 \\sim C78-C77
 with sigma of 0.02
3. Uiso/Uaniso restraints and constraints
Si3 \\sim C49 \\sim C50 \\sim C51 \\sim C52 \\sim C53 \\sim C54 \\sim C55 \\sim
C56 \\sim C57 \\sim C58 \\sim C59 \\sim C60 \\sim C61 \\sim C62 \\sim C63 \\sim
C64 \\sim C65 \\sim C66 \\sim C67 \\sim C68 \\sim C69 \\sim C70 \\sim C71 \\sim
C72 \\sim C77 \\sim C78 \\sim C79: within 2A with sigma of 0.02 and sigma for
terminal atoms of 0.04 within 2A
4. Others
 Sof(C61)=Sof(C62)=Sof(H62)=Sof(C63)=Sof(H63)=Sof(C64)=Sof(H64)=Sof(C65)=
 Sof(H65)=Sof(C66)=Sof(H66)=Sof(C67)=Sof(C68)=Sof(H68)=Sof(C69)=Sof(H69)=
 Sof(C70)=Sof(H70)=Sof(C71)=Sof(H71)=Sof(C72)=Sof(H72)=1-FVAR(1)
 Sof(C49)=Sof(C50)=Sof(H50)=Sof(C51)=Sof(H51)=Sof(C52)=Sof(H52)=Sof(C53)=
 Sof(H53)=Sof(C54)=Sof(H54)=Sof(C55)=Sof(C56)=Sof(H56)=Sof(C57)=Sof(H57)=
 Sof(C58)=Sof(H58)=Sof(C59)=Sof(H59)=Sof(C60)=Sof(H60)=FVAR(1)
 Sof(C79)=Sof(H79A)=Sof(H79B)=Sof(H79C)=1-FVAR(2)
 Sof(C78)=Sof(H78A)=Sof(H78B)=Sof(H78C)=FVAR(2)
5.a Aromatic/amide H refined with riding coordinates:
 C2(H2), C4(H4), C6(H6), C8(H8), C9(H9), C10(H10), C11(H11), C14(H14),
 C15(H15), C16(H16), C17(H17), C18(H18), C20(H20), C21(H21), C22(H22), C23(H23),
  C24(H24), C26(H26), C27(H27), C28(H28), C29(H29), C32(H32), C33(H33),
 C34(H34), C35(H35), C36(H36), C38(H38), C39(H39), C40(H40), C41(H41), C42(H42),
  C44(H44), C45(H45), C46(H46), C47(H47), C50(H50), C51(H51), C52(H52),
 C53(H53), C54(H54), C56(H56), C57(H57), C58(H58), C59(H59), C60(H60), C62(H62),
  C63(H63), C64(H64), C65(H65), C66(H66), C68(H68), C69(H69), C70(H70),
 C71(H71), C72(H72)
5.b Fitted hexagon refined as free rotating group:
 C49(C50,C51,C52,C53,C54), C67(C68,C69,C70,C71,C72)
5.c Idealised Me refined as rotating group:
 C74(H74A,H74B,H74C), C76(H76A,H76B,H76C), C78(H78A,H78B,H78C), C79(H79A,H79B,
 H79C)
;
_olex2_submission_special_instructions 'No special instructions were received'
_oxdiff_exptl_absorpt_empirical_details
;
Empirical correction (ABSPACK) includes:
- Absorption correction using spherical harmonics
- Frame scaling
- Detector area scaling
- B-factor correction
;
_oxdiff_exptl_absorpt_empirical_full_max 1.705
_oxdiff_exptl_absorpt_empirical_full_min 0.602

loop_
_space_group_symop_operation_xyz
'x, y, z'
'-x+1/2, y+1/2, -z+1/2'
'-x, -y, -z'
'x-1/2, -y-1/2, z-1/2'

loop_
_atom_site_label
_atom_site_type_symbol
_atom_site_fract_x
_atom_site_fract_y
_atom_site_fract_z
_atom_site_U_iso_or_equiv
_atom_site_adp_type
_atom_site_occupancy
_atom_site_site_symmetry_order
_atom_site_calc_flag
_atom_site_refinement_flags_posn
_atom_site_refinement_flags_adp
_atom_site_refinement_flags_occupancy
_atom_site_disorder_assembly
_atom_site_disorder_group
Tb1 Tb 0.55398(2) 0.34537(2) 0.24214(2) 0.03362(10) Uani 1 1 d . . . . .
Si1 Si 0.46691(10) 0.26258(5) 0.40056(7) 0.0349(3) Uani 1 1 d . . . . .
Si2 Si 0.77807(10) 0.41413(6) 0.31532(7) 0.0348(3) Uani 1 1 d . . . . .
Si3 Si 0.38782(9) 0.47284(6) 0.21471(7) 0.0354(3) Uani 1 1 d D U . . .
O1 O 0.5123(3) 0.29922(14) 0.33663(18) 0.0398(8) Uani 1 1 d . . . . .
O2 O 0.6783(2) 0.39312(14) 0.27866(18) 0.0380(7) Uani 1 1 d . . . . .
O3 O 0.4492(3) 0.41356(16) 0.22949(19) 0.0424(8) Uani 1 1 d . . . . .
N1 N 0.4482(4) 0.2621(2) 0.1840(3) 0.0562(12) Uani 1 1 d . . . . .
N2 N 0.6837(4) 0.2693(2) 0.2039(3) 0.0535(12) Uani 1 1 d . . . . .
N3 N 0.5728(4) 0.3672(2) 0.1068(3) 0.0530(12) Uani 1 1 d . . . . .
C1 C 0.5332(3) 0.39543(19) 0.4610(2) 0.0317(10) Uani 1 1 d . . . . .
C2 C 0.6129(4) 0.4306(2) 0.4431(2) 0.0322(10) Uani 1 1 d . . . . .
H2 H 0.675797 0.420611 0.461723 0.039 Uiso 1 1 calc R U . . .
C3 C 0.6005(3) 0.4803(2) 0.3981(2) 0.0320(10) Uani 1 1 d . . . . .
C4 C 0.5077(3) 0.4953(2) 0.3730(2) 0.0314(9) Uani 1 1 d . . . . .
H4 H 0.498791 0.529879 0.343497 0.038 Uiso 1 1 calc R U . . .
C5 C 0.4276(3) 0.4610(2) 0.3901(2) 0.0304(9) Uani 1 1 d . . . . .
C6 C 0.4414(3) 0.41063(19) 0.4346(2) 0.0317(10) Uani 1 1 d . . . . .
H6 H 0.387340 0.386725 0.446849 0.038 Uiso 1 1 calc R U . . .
C7 C 0.5498(3) 0.3432(2) 0.5107(3) 0.0328(10) Uani 1 1 d . . . . .
C8 C 0.5953(4) 0.3542(2) 0.5779(3) 0.0393(11) Uani 1 1 d . . . . .
H8 H 0.614752 0.393847 0.590209 0.047 Uiso 1 1 calc R U . . .
C9 C 0.6127(4) 0.3079(2) 0.6270(3) 0.0460(13) Uani 1 1 d . . . . .
H9 H 0.642337 0.316372 0.672959 0.055 Uiso 1 1 calc R U . . .
C10 C 0.5874(4) 0.2499(2) 0.6094(3) 0.0471(13) Uani 1 1 d . . . . .
H10 H 0.600315 0.218065 0.642521 0.057 Uiso 1 1 calc R U . . .
C11 C 0.5425(4) 0.2388(2) 0.5423(3) 0.0439(12) Uani 1 1 d . . . . .
H11 H 0.524995 0.198725 0.530422 0.053 Uiso 1 1 calc R U . . .
C12 C 0.5218(4) 0.2839(2) 0.4915(3) 0.0348(10) Uani 1 1 d . . . . .
C13 C 0.4935(4) 0.1809(2) 0.3834(3) 0.0377(11) Uani 1 1 d . . . . .
C14 C 0.5723(4) 0.1670(2) 0.3405(3) 0.0424(12) Uani 1 1 d . . . . .
H14 H 0.613733 0.198337 0.325472 0.051 Uiso 1 1 calc R U . . .
C15 C 0.5915(4) 0.1089(2) 0.3195(3) 0.0481(13) Uani 1 1 d . . . . .
H15 H 0.644629 0.100845 0.289446 0.058 Uiso 1 1 calc R U . . .
C16 C 0.5340(5) 0.0627(2) 0.3419(3) 0.0500(14) Uani 1 1 d . . . . .
H16 H 0.546883 0.022925 0.326762 0.060 Uiso 1 1 calc R U . . .
C17 C 0.4582(5) 0.0740(2) 0.3861(3) 0.0513(14) Uani 1 1 d . . . . .
H17 H 0.420144 0.041818 0.403281 0.062 Uiso 1 1 calc R U . . .
C18 C 0.4368(4) 0.1325(2) 0.4056(3) 0.0484(13) Uani 1 1 d . . . . .
H18 H 0.382528 0.139869 0.434791 0.058 Uiso 1 1 calc R U . . .
C19 C 0.3316(4) 0.2717(2) 0.4018(3) 0.0435(12) Uani 1 1 d . . . . .
C20 C 0.2758(4) 0.2506(3) 0.4591(4) 0.0599(16) Uani 1 1 d . . . . .
H20 H 0.307384 0.231118 0.499041 0.072 Uiso 1 1 calc R U . . .
C21 C 0.1760(5) 0.2574(4) 0.4587(5) 0.078(2) Uani 1 1 d . . . . .
H21 H 0.139617 0.242678 0.497790 0.094 Uiso 1 1 calc R U . . .
C22 C 0.1297(6) 0.2863(5) 0.4003(6) 0.098(3) Uani 1 1 d . . . . .
H22 H 0.061251 0.291236 0.399326 0.117 Uiso 1 1 calc R U . . .
C23 C 0.1827(6) 0.3075(5) 0.3447(6) 0.097(3) Uani 1 1 d . . . . .
H23 H 0.150896 0.327317 0.305085 0.116 Uiso 1 1 calc R U . . .
C24 C 0.2824(5) 0.3004(3) 0.3452(4) 0.0680(19) Uani 1 1 d . . . . .
H24 H 0.317887 0.315554 0.305929 0.082 Uiso 1 1 calc R U . . .
C25 C 0.6863(3) 0.5179(2) 0.3812(2) 0.0329(10) Uani 1 1 d . . . . .
C26 C 0.6838(4) 0.5787(2) 0.3983(3) 0.0365(10) Uani 1 1 d . . . . .
H26 H 0.625284 0.595766 0.414670 0.044 Uiso 1 1 calc R U . . .
C27 C 0.7646(4) 0.6148(2) 0.3921(3) 0.0457(13) Uani 1 1 d . . . . .
H27 H 0.762021 0.655868 0.405553 0.055 Uiso 1 1 calc R U . . .
C28 C 0.8497(4) 0.5907(3) 0.3662(3) 0.0513(14) Uani 1 1 d . . . . .
H28 H 0.906366 0.614591 0.362919 0.062 Uiso 1 1 calc R U . . .
C29 C 0.8504(4) 0.5315(2) 0.3452(3) 0.0474(13) Uani 1 1 d . . . . .
H29 H 0.907836 0.515823 0.325326 0.057 Uiso 1 1 calc R U . . .
C30 C 0.7710(4) 0.4933(2) 0.3516(3) 0.0355(10) Uani 1 1 d . . . . .
C31 C 0.8713(4) 0.4113(2) 0.2422(3) 0.0368(11) Uani 1 1 d . . . . .
C32 C 0.8387(5) 0.4122(2) 0.1702(3) 0.0483(13) Uani 1 1 d . . . . .
H32 H 0.771166 0.415770 0.159454 0.058 Uiso 1 1 calc R U . . .
C33 C 0.9025(6) 0.4080(3) 0.1135(4) 0.0608(17) Uani 1 1 d . . . . .
H33 H 0.878716 0.407267 0.064679 0.073 Uiso 1 1 calc R U . . .
C34 C 1.0014(5) 0.4049(2) 0.1293(4) 0.0591(17) Uani 1 1 d . . . . .
H34 H 1.045874 0.403670 0.091031 0.071 Uiso 1 1 calc R U . . .
C35 C 1.0348(5) 0.4037(2) 0.1987(4) 0.0566(16) Uani 1 1 d . . . . .
H35 H 1.102579 0.400766 0.208864 0.068 Uiso 1 1 calc R U . . .
C36 C 0.9714(4) 0.4067(2) 0.2553(3) 0.0471(13) Uani 1 1 d . . . . .
H36 H 0.996380 0.405591 0.303775 0.056 Uiso 1 1 calc R U . . .
C37 C 0.8205(4) 0.3622(2) 0.3901(3) 0.0434(12) Uani 1 1 d . . . . .
C38 C 0.8898(5) 0.3775(3) 0.4419(4) 0.0626(17) Uani 1 1 d . . . . .
H38 H 0.919020 0.415957 0.440628 0.075 Uiso 1 1 calc R U . . .
C39 C 0.9178(6) 0.3369(4) 0.4968(4) 0.077(2) Uani 1 1 d . . . . .
H39 H 0.965238 0.348429 0.532538 0.093 Uiso 1 1 calc R U . . .
C40 C 0.8772(6) 0.2807(4) 0.4993(4) 0.079(2) Uani 1 1 d . . . . .
H40 H 0.897761 0.252943 0.535590 0.095 Uiso 1 1 calc R U . . .
C41 C 0.8065(6) 0.2652(3) 0.4486(4) 0.072(2) Uani 1 1 d . . . . .
H41 H 0.776870 0.226813 0.450532 0.087 Uiso 1 1 calc R U . . .
C42 C 0.7784(5) 0.3052(3) 0.3951(3) 0.0568(15) Uani 1 1 d . . . . .
H42 H 0.729286 0.293821 0.360599 0.068 Uiso 1 1 calc R U . . .
C43 C 0.3276(3) 0.47802(19) 0.3647(2) 0.0314(9) Uani 1 1 d . . . . .
C44 C 0.2562(4) 0.4839(2) 0.4163(3) 0.0379(11) Uani 1 1 d . . . . .
H44 H 0.272299 0.475812 0.465739 0.045 Uiso 1 1 calc R U . . .
C45 C 0.1624(4) 0.5013(2) 0.3970(3) 0.0449(12) Uani 1 1 d . . . . .
H45 H 0.114414 0.504323 0.432657 0.054 Uiso 1 1 calc R U . . .
C46 C 0.1399(4) 0.5141(3) 0.3263(3) 0.0474(13) Uani 1 1 d . . . . .
H46 H 0.076794 0.527917 0.312699 0.057 Uiso 1 1 calc R U . . .
C47 C 0.2091(4) 0.5070(2) 0.2742(3) 0.0430(12) Uani 1 1 d . . . . .
H47 H 0.191214 0.514751 0.225003 0.052 Uiso 1 1 calc R U . . .
C48 C 0.3037(3) 0.4888(2) 0.2909(3) 0.0349(10) Uani 1 1 d . . . . .
C49 C 0.3152(12) 0.4670(7) 0.1261(6) 0.050(4) Uani 0.467(12) 1 d DG U P A 1
C50 C 0.2813(11) 0.4114(6) 0.1025(7) 0.057(3) Uani 0.467(12) 1 d G U P A 1
H50 H 0.289645 0.377188 0.132692 0.068 Uiso 0.467(12) 1 calc R U P A 1
C51 C 0.2353(9) 0.4059(6) 0.0348(7) 0.068(4) Uani 0.467(12) 1 d G U P A 1
H51 H 0.212153 0.367947 0.018709 0.082 Uiso 0.467(12) 1 calc R U P A 1
C52 C 0.2231(9) 0.4560(8) -0.0093(5) 0.074(4) Uani 0.467(12) 1 d G U P A 1
H52 H 0.191628 0.452221 -0.055587 0.088 Uiso 0.467(12) 1 calc R U P A 1
C53 C 0.2569(9) 0.5115(7) 0.0143(6) 0.076(4) Uani 0.467(12) 1 d G U P A 1
H53 H 0.248595 0.545737 -0.015900 0.091 Uiso 0.467(12) 1 calc R U P A 1
C54 C 0.3030(10) 0.5170(6) 0.0820(7) 0.062(4) Uani 0.467(12) 1 d G U P A 1
H54 H 0.326088 0.554979 0.098083 0.075 Uiso 0.467(12) 1 calc R U P A 1
C55 C 0.4725(16) 0.5380(8) 0.2035(16) 0.045(3) Uani 0.467(12) 1 d D U P A 1
C56 C 0.5718(18) 0.5249(9) 0.1889(19) 0.051(3) Uani 0.467(12) 1 d . U P A 1
H56 H 0.590967 0.484185 0.185214 0.062 Uiso 0.467(12) 1 calc R U P A 1
C57 C 0.6407(14) 0.5690(8) 0.1800(14) 0.055(3) Uani 0.467(12) 1 d . U P A 1
H57 H 0.706106 0.558985 0.170594 0.066 Uiso 0.467(12) 1 calc R U P A 1
C58 C 0.6116(12) 0.6282(8) 0.1851(10) 0.055(3) Uani 0.467(12) 1 d . U P A 1
H58 H 0.658403 0.658830 0.178841 0.066 Uiso 0.467(12) 1 calc R U P A 1
C59 C 0.5170(12) 0.6446(8) 0.1990(9) 0.053(3) Uani 0.467(12) 1 d . U P A 1
H59 H 0.498134 0.685467 0.201486 0.064 Uiso 0.467(12) 1 calc R U P A 1
C60 C 0.4506(13) 0.5982(9) 0.2093(10) 0.050(3) Uani 0.467(12) 1 d . U P A 1
H60 H 0.386221 0.608807 0.221088 0.060 Uiso 0.467(12) 1 calc R U P A 1
C61 C 0.3122(12) 0.4523(8) 0.1316(7) 0.046(3) Uani 0.533(12) 1 d D U P A 2
C62 C 0.2910(11) 0.3911(7) 0.1215(7) 0.047(3) Uani 0.533(12) 1 d . U P A 2
H62 H 0.310669 0.362507 0.157110 0.056 Uiso 0.533(12) 1 calc R U P A 2
C63 C 0.2399(9) 0.3728(7) 0.0575(6) 0.053(3) Uani 0.533(12) 1 d . U P A 2
H63 H 0.223795 0.331693 0.051043 0.064 Uiso 0.533(12) 1 calc R U P A 2
C64 C 0.2129(9) 0.4139(8) 0.0037(7) 0.059(3) Uani 0.533(12) 1 d . U P A 2
H64 H 0.180265 0.400945 -0.039522 0.070 Uiso 0.533(12) 1 calc R U P A 2
C65 C 0.2336(13) 0.4720(9) 0.0139(8) 0.069(3) Uani 0.533(12) 1 d . U P A 2
H65 H 0.215705 0.500189 -0.022643 0.083 Uiso 0.533(12) 1 calc R U P A 2
C66 C 0.2786(10) 0.4908(7) 0.0741(7) 0.056(3) Uani 0.533(12) 1 d . U P A 2
H66 H 0.289391 0.532591 0.079441 0.068 Uiso 0.533(12) 1 calc R U P A 2
C67 C 0.4645(13) 0.5409(6) 0.1957(14) 0.050(4) Uani 0.533(12) 1 d DG U P A 2
C68 C 0.5639(14) 0.5359(5) 0.1873(16) 0.060(4) Uani 0.533(12) 1 d G U P A 2
H68 H 0.594141 0.497644 0.189892 0.073 Uiso 0.533(12) 1 calc R U P A 2
C69 C 0.6192(10) 0.5868(7) 0.1751(12) 0.071(4) Uani 0.533(12) 1 d G U P A 2
H69 H 0.687185 0.583309 0.169382 0.085 Uiso 0.533(12) 1 calc R U P A 2
C70 C 0.5750(11) 0.6427(6) 0.1713(9) 0.079(4) Uani 0.533(12) 1 d G U P A 2
H70 H 0.612765 0.677455 0.162982 0.095 Uiso 0.533(12) 1 calc R U P A 2
C71 C 0.4755(12) 0.6477(5) 0.1797(8) 0.080(4) Uani 0.533(12) 1 d G U P A 2
H71 H 0.445302 0.685937 0.177090 0.096 Uiso 0.533(12) 1 calc R U P A 2
C72 C 0.4202(10) 0.5968(7) 0.1919(9) 0.064(4) Uani 0.533(12) 1 d G U P A 2
H72 H 0.352256 0.600273 0.197600 0.077 Uiso 0.533(12) 1 calc R U P A 2
C73 C 0.4082(5) 0.2183(3) 0.1946(4) 0.0552(15) Uani 1 1 d . . . . .
C74 C 0.3592(6) 0.1629(3) 0.2107(5) 0.088(3) Uani 1 1 d . . . . .
H74A H 0.326598 0.147644 0.166509 0.132 Uiso 1 1 calc R U . . .
H74B H 0.310985 0.170201 0.247612 0.132 Uiso 1 1 calc R U . . .
H74C H 0.406556 0.133405 0.228768 0.132 Uiso 1 1 calc R U . . .
C75 C 0.7638(5) 0.2591(2) 0.1933(3) 0.0529(14) Uani 1 1 d . . . . .
C76 C 0.8648(5) 0.2481(3) 0.1805(5) 0.073(2) Uani 1 1 d . . . . .
H76A H 0.876002 0.250379 0.128412 0.109 Uiso 1 1 calc R U . . .
H76B H 0.882753 0.208222 0.198507 0.109 Uiso 1 1 calc R U . . .
H76C H 0.904486 0.278420 0.205958 0.109 Uiso 1 1 calc R U . . .
C77 C 0.5385(5) 0.3861(4) 0.0549(4) 0.071(2) Uani 1 1 d D U . . .
C78 C 0.4863(15) 0.3882(17) -0.0149(9) 0.082(6) Uani 0.52(4) 1 d D U P B 1
H78A H 0.453859 0.349760 -0.023986 0.122 Uiso 0.52(4) 1 calc R U P B 1
H78B H 0.532212 0.395993 -0.053296 0.122 Uiso 0.52(4) 1 calc R U P B 1
H78C H 0.437861 0.420296 -0.014371 0.122 Uiso 0.52(4) 1 calc R U P B 1
C79 C 0.503(2) 0.4255(18) -0.0035(13) 0.088(8) Uani 0.48(4) 1 d D U P B 2
H79A H 0.502948 0.467056 0.013693 0.132 Uiso 0.48(4) 1 calc R U P B 2
H79B H 0.436833 0.413816 -0.018369 0.132 Uiso 0.48(4) 1 calc R U P B 2
H79C H 0.545389 0.422064 -0.044937 0.132 Uiso 0.48(4) 1 calc R U P B 2

loop_
_atom_site_aniso_label
_atom_site_aniso_U_11
_atom_site_aniso_U_22
_atom_site_aniso_U_33
_atom_site_aniso_U_23
_atom_site_aniso_U_13
_atom_site_aniso_U_12
Tb1 0.03938(17) 0.02927(15) 0.03234(15) -0.00154(11) 0.00300(11) -0.00002(12)
Si1 0.0413(7) 0.0275(6) 0.0361(7) -0.0002(5) 0.0035(6) -0.0010(5)
Si2 0.0349(7) 0.0314(6) 0.0385(7) -0.0012(5) 0.0054(5) 0.0002(5)
Si3 0.0334(7) 0.0390(7) 0.0338(7) -0.0001(5) 0.0035(5) 0.0024(5)
O1 0.053(2) 0.0338(17) 0.0330(17) 0.0012(14) 0.0041(15) -0.0039(15)
O2 0.0369(18) 0.0332(17) 0.0439(19) -0.0064(14) 0.0037(15) -0.0025(14)
O3 0.046(2) 0.0430(19) 0.0386(18) -0.0047(15) 0.0053(16) 0.0049(16)
N1 0.066(3) 0.051(3) 0.051(3) -0.010(2) -0.005(2) -0.008(3)
N2 0.063(3) 0.038(2) 0.061(3) -0.010(2) 0.017(3) 0.005(2)
N3 0.061(3) 0.055(3) 0.044(3) -0.001(2) 0.011(2) 0.006(2)
C1 0.038(3) 0.027(2) 0.031(2) -0.0042(18) 0.0076(19) -0.0005(18)
C2 0.037(2) 0.029(2) 0.031(2) -0.0022(18) 0.0069(19) 0.0033(19)
C3 0.037(2) 0.029(2) 0.031(2) -0.0006(18) 0.0085(19) 0.0022(19)
C4 0.035(2) 0.029(2) 0.030(2) -0.0003(18) 0.0017(19) -0.0017(19)
C5 0.034(2) 0.030(2) 0.027(2) -0.0025(17) 0.0027(18) 0.0005(18)
C6 0.034(2) 0.028(2) 0.033(2) -0.0038(18) 0.0062(19) -0.0005(18)
C7 0.035(2) 0.031(2) 0.034(2) -0.0001(18) 0.0060(19) 0.0017(19)
C8 0.043(3) 0.035(2) 0.040(3) 0.000(2) 0.003(2) 0.001(2)
C9 0.050(3) 0.051(3) 0.037(3) 0.003(2) -0.009(2) -0.003(3)
C10 0.055(3) 0.044(3) 0.042(3) 0.017(2) -0.003(2) -0.002(2)
C11 0.057(3) 0.033(2) 0.042(3) 0.006(2) 0.002(2) -0.004(2)
C12 0.040(3) 0.030(2) 0.035(2) -0.0015(19) 0.005(2) -0.001(2)
C13 0.044(3) 0.032(2) 0.036(3) 0.002(2) 0.003(2) -0.004(2)
C14 0.052(3) 0.032(2) 0.043(3) 0.000(2) -0.002(2) -0.005(2)
C15 0.052(3) 0.041(3) 0.051(3) -0.003(2) -0.003(3) 0.011(2)
C16 0.064(4) 0.030(2) 0.056(3) -0.003(2) -0.009(3) 0.003(2)
C17 0.063(4) 0.029(2) 0.061(4) 0.001(2) -0.005(3) -0.005(2)
C18 0.058(4) 0.036(3) 0.051(3) -0.001(2) 0.013(3) -0.006(2)
C19 0.046(3) 0.037(3) 0.047(3) -0.008(2) -0.004(2) 0.001(2)
C20 0.046(3) 0.067(4) 0.067(4) -0.006(3) 0.011(3) -0.008(3)
C21 0.048(4) 0.094(6) 0.094(6) -0.023(5) 0.016(4) -0.011(4)
C22 0.041(4) 0.122(8) 0.129(8) -0.029(6) 0.002(5) 0.018(5)
C23 0.063(5) 0.114(7) 0.112(7) -0.006(6) -0.011(5) 0.034(5)
C24 0.051(4) 0.079(5) 0.073(5) 0.003(4) -0.003(3) 0.022(3)
C25 0.038(3) 0.030(2) 0.031(2) 0.0020(18) 0.0017(19) -0.0003(19)
C26 0.044(3) 0.030(2) 0.035(2) -0.0041(19) 0.003(2) -0.003(2)
C27 0.054(3) 0.033(3) 0.050(3) -0.007(2) 0.012(3) -0.011(2)
C28 0.050(3) 0.046(3) 0.058(4) -0.010(3) 0.009(3) -0.020(3)
C29 0.041(3) 0.042(3) 0.059(3) -0.012(2) 0.014(3) -0.008(2)
C30 0.036(3) 0.034(2) 0.036(2) -0.0025(19) 0.005(2) -0.004(2)
C31 0.040(3) 0.028(2) 0.043(3) -0.0014(19) 0.010(2) -0.001(2)
C32 0.059(4) 0.037(3) 0.050(3) -0.002(2) 0.015(3) -0.004(2)
C33 0.093(5) 0.041(3) 0.050(3) -0.006(3) 0.025(3) -0.007(3)
C34 0.074(5) 0.035(3) 0.070(4) -0.004(3) 0.039(4) -0.001(3)
C35 0.054(4) 0.040(3) 0.077(5) -0.001(3) 0.028(3) 0.006(3)
C36 0.044(3) 0.038(3) 0.060(3) -0.001(2) 0.013(3) 0.004(2)
C37 0.044(3) 0.043(3) 0.044(3) -0.001(2) 0.008(2) 0.008(2)
C38 0.065(4) 0.065(4) 0.058(4) -0.003(3) -0.001(3) 0.013(3)
C39 0.086(5) 0.097(6) 0.047(4) 0.002(4) -0.027(4) 0.023(4)
C40 0.105(6) 0.081(5) 0.051(4) 0.018(4) 0.004(4) 0.037(5)
C41 0.105(6) 0.059(4) 0.053(4) 0.016(3) 0.006(4) 0.010(4)
C42 0.073(4) 0.050(3) 0.048(3) 0.006(3) 0.007(3) 0.002(3)
C43 0.032(2) 0.028(2) 0.034(2) -0.0025(18) 0.0039(19) -0.0012(18)
C44 0.041(3) 0.036(2) 0.037(3) -0.002(2) 0.002(2) 0.000(2)
C45 0.034(3) 0.050(3) 0.051(3) -0.006(2) 0.010(2) 0.003(2)
C46 0.033(3) 0.059(3) 0.051(3) 0.001(3) 0.006(2) 0.011(2)
C47 0.038(3) 0.052(3) 0.039(3) 0.001(2) -0.002(2) 0.007(2)
C48 0.034(2) 0.035(2) 0.036(2) 0.0007(19) 0.002(2) 0.0003(19)
C49 0.037(6) 0.080(8) 0.034(6) 0.000(6) 0.007(5) 0.013(6)
C50 0.040(6) 0.089(9) 0.041(7) -0.011(6) -0.002(6) 0.010(7)
C51 0.055(7) 0.105(8) 0.043(7) -0.019(7) -0.005(6) 0.014(7)
C52 0.053(7) 0.124(10) 0.043(7) -0.018(8) -0.010(6) 0.021(8)
C53 0.057(7) 0.123(10) 0.047(6) -0.001(8) -0.010(6) 0.021(8)
C54 0.045(7) 0.107(9) 0.035(6) 0.004(7) -0.002(5) 0.016(7)
C55 0.061(7) 0.044(6) 0.031(6) 0.002(5) 0.009(6) -0.002(6)
C56 0.056(7) 0.052(6) 0.047(6) 0.005(6) 0.009(6) -0.009(6)
C57 0.053(7) 0.055(8) 0.058(7) 0.004(7) 0.009(6) -0.007(6)
C58 0.062(7) 0.043(7) 0.060(7) 0.013(6) 0.004(6) -0.004(6)
C59 0.060(8) 0.049(6) 0.051(7) -0.001(5) -0.002(6) -0.007(6)
C60 0.056(7) 0.048(6) 0.047(8) 0.003(6) -0.004(6) -0.006(6)
C61 0.039(5) 0.068(7) 0.030(5) 0.004(5) 0.007(4) 0.015(5)
C62 0.042(5) 0.068(7) 0.030(5) -0.001(5) -0.002(4) 0.005(5)
C63 0.042(5) 0.082(7) 0.035(5) -0.010(5) -0.004(4) 0.011(6)
C64 0.043(6) 0.103(8) 0.029(5) -0.006(6) -0.006(5) 0.016(6)
C65 0.058(6) 0.111(8) 0.036(6) -0.017(7) -0.005(5) 0.017(7)
C66 0.046(6) 0.085(7) 0.038(5) -0.003(5) -0.007(5) 0.019(6)
C67 0.065(7) 0.048(6) 0.039(7) -0.002(5) 0.007(6) -0.009(6)
C68 0.063(7) 0.069(8) 0.049(6) 0.001(7) 0.009(6) -0.023(7)
C69 0.078(8) 0.069(8) 0.066(6) 0.006(8) 0.013(7) -0.021(7)
C70 0.098(9) 0.064(7) 0.076(8) 0.001(7) 0.020(8) -0.027(8)
C71 0.105(9) 0.056(6) 0.081(8) -0.002(6) 0.012(8) -0.012(8)
C72 0.093(9) 0.046(5) 0.055(8) -0.002(6) 0.015(7) -0.005(7)
C73 0.054(4) 0.052(3) 0.059(4) -0.010(3) -0.009(3) 0.001(3)
C74 0.085(6) 0.067(5) 0.109(7) 0.020(4) -0.022(5) -0.020(4)
C75 0.060(4) 0.040(3) 0.060(4) -0.001(3) 0.015(3) 0.003(3)
C76 0.051(4) 0.069(4) 0.098(6) 0.006(4) 0.001(4) 0.012(3)
C77 0.060(4) 0.108(6) 0.045(4) 0.009(4) 0.016(3) 0.005(4)
C78 0.069(10) 0.109(17) 0.067(10) 0.015(10) 0.001(8) 0.013(11)
C79 0.073(12) 0.131(18) 0.060(10) 0.020(12) 0.014(9) 0.031(14)

loop_
_atom_type_symbol
_atom_type_description
_atom_type_scat_dispersion_real
_atom_type_scat_dispersion_imag
_atom_type_scat_source
C C 0.0181 0.0091 'International Tables Vol C Tables 4.2.6.8 and 6.1.1.4'
H H 0.0000 0.0000 'International Tables Vol C Tables 4.2.6.8 and 6.1.1.4'
N N 0.0311 0.0180 'International Tables Vol C Tables 4.2.6.8 and 6.1.1.4'
O O 0.0492 0.0322 'International Tables Vol C Tables 4.2.6.8 and 6.1.1.4'
Si Si 0.2541 0.3302 'International Tables Vol C Tables 4.2.6.8 and 6.1.1.4'
Tb Tb -9.1472 9.1891 'International Tables Vol C Tables 4.2.6.8 and 6.1.1.4'

loop_
_exptl_crystal_face_index_h
_exptl_crystal_face_index_k
_exptl_crystal_face_index_l
_exptl_crystal_face_perp_dist
2 -2 1 0.0443
1 1 -2 0.0831
-1 -1 2 0.1004
-1 0 1 0.0991
-2 1 0 0.0945
-1 2 -2 0.0959
-2 2 -1 0.1023
0 -2 -1 0.0576
-1 -1 -2 0.0689
0 2 1 0.0594
1 1 2 0.0825
-1 -2 -1 0.0580
-4 -12 -4 0.0527
1 14 2 0.0584
1 2 1 0.0598

loop_
_geom_angle_atom_site_label_1
_geom_angle_atom_site_label_2
_geom_angle_atom_site_label_3
_geom_angle
_geom_angle_site_symmetry_1
_geom_angle_site_symmetry_3
_geom_angle_publ_flag
O1 Tb1 N1 80.11(15) . . ?
O1 Tb1 N2 96.47(15) . . ?
O1 Tb1 N3 158.65(15) . . ?
O2 Tb1 O1 102.72(13) . . ?
O2 Tb1 N1 160.19(15) . . ?
O2 Tb1 N2 81.75(15) . . ?
O2 Tb1 N3 96.29(15) . . ?
O3 Tb1 O1 103.89(14) . . ?
O3 Tb1 O2 102.61(13) . . ?
O3 Tb1 N1 95.57(16) . . ?
O3 Tb1 N2 157.52(15) . . ?
O3 Tb1 N3 81.03(15) . . ?
N1 Tb1 N2 78.45(17) . . ?
N3 Tb1 N1 78.72(17) . . ?
N3 Tb1 N2 76.56(16) . . ?
O1 Si1 C12 112.2(2) . . ?
O1 Si1 C13 106.9(2) . . ?
O1 Si1 C19 111.7(2) . . ?
C12 Si1 C13 108.6(2) . . ?
C19 Si1 C12 109.6(2) . . ?
C19 Si1 C13 107.7(2) . . ?
O2 Si2 C30 111.9(2) . . ?
O2 Si2 C31 106.6(2) . . ?
O2 Si2 C37 112.2(2) . . ?
C30 Si2 C31 109.1(2) . . ?
C37 Si2 C30 109.5(2) . . ?
C37 Si2 C31 107.4(2) . . ?
O3 Si3 C48 111.5(2) . . ?
O3 Si3 C49 110.8(5) . . ?
O3 Si3 C55 109.5(8) . . ?
O3 Si3 C61 102.5(6) . . ?
O3 Si3 C67 113.8(6) . . ?
C48 Si3 C49 109.6(6) . . ?
C48 Si3 C61 108.4(6) . . ?
C48 Si3 C67 110.3(7) . . ?
C55 Si3 C48 109.6(8) . . ?
C55 Si3 C49 105.8(10) . . ?
C61 Si3 C67 110.1(9) . . ?
Si1 O1 Tb1 171.5(2) . . ?
Si2 O2 Tb1 166.2(2) . . ?
Si3 O3 Tb1 168.5(2) . . ?
C73 N1 Tb1 144.6(5) . . ?
C75 N2 Tb1 148.7(4) . . ?
C77 N3 Tb1 147.0(5) . . ?
C2 C1 C7 118.4(4) . . ?
C6 C1 C2 119.7(4) . . ?
C6 C1 C7 121.8(4) . . ?
C1 C2 H2 119.8 . . ?
C3 C2 C1 120.3(4) . . ?
C3 C2 H2 119.8 . . ?
C2 C3 C25 119.2(4) . . ?
C4 C3 C2 119.1(4) . . ?
C4 C3 C25 121.6(4) . . ?
C3 C4 H4 119.3 . . ?
C5 C4 C3 121.5(4) . . ?
C5 C4 H4 119.3 . . ?
C4 C5 C6 118.7(4) . . ?
C4 C5 C43 121.5(4) . . ?
C6 C5 C43 119.7(4) . . ?
C1 C6 C5 120.6(4) . . ?
C1 C6 H6 119.7 . . ?
C5 C6 H6 119.7 . . ?
C8 C7 C1 117.6(4) . . ?
C8 C7 C12 119.8(4) . . ?
C12 C7 C1 122.5(4) . . ?
C7 C8 H8 119.6 . . ?
C9 C8 C7 120.8(5) . . ?
C9 C8 H8 119.6 . . ?
C8 C9 H9 119.7 . . ?
C10 C9 C8 120.5(5) . . ?
C10 C9 H9 119.7 . . ?
C9 C10 H10 120.7 . . ?
C9 C10 C11 118.7(5) . . ?
C11 C10 H10 120.7 . . ?
C10 C11 H11 118.5 . . ?
C10 C11 C12 123.0(5) . . ?
C12 C11 H11 118.5 . . ?
C7 C12 Si1 123.9(4) . . ?
C11 C12 Si1 119.0(4) . . ?
C11 C12 C7 117.1(4) . . ?
C14 C13 Si1 117.8(4) . . ?
C14 C13 C18 116.4(5) . . ?
C18 C13 Si1 125.6(4) . . ?
C13 C14 H14 119.2 . . ?
C15 C14 C13 121.7(5) . . ?
C15 C14 H14 119.2 . . ?
C14 C15 H15 119.9 . . ?
C16 C15 C14 120.2(6) . . ?
C16 C15 H15 119.9 . . ?
C15 C16 H16 120.0 . . ?
C17 C16 C15 120.1(5) . . ?
C17 C16 H16 120.0 . . ?
C16 C17 H17 120.0 . . ?
C16 C17 C18 120.0(5) . . ?
C18 C17 H17 120.0 . . ?
C13 C18 H18 119.2 . . ?
C17 C18 C13 121.6(5) . . ?
C17 C18 H18 119.2 . . ?
C20 C19 Si1 122.6(4) . . ?
C24 C19 Si1 120.4(5) . . ?
C24 C19 C20 117.0(6) . . ?
C19 C20 H20 119.2 . . ?
C21 C20 C19 121.7(7) . . ?
C21 C20 H20 119.2 . . ?
C20 C21 H21 120.4 . . ?
C20 C21 C22 119.2(8) . . ?
C22 C21 H21 120.4 . . ?
C21 C22 H22 120.0 . . ?
C23 C22 C21 119.9(7) . . ?
C23 C22 H22 120.0 . . ?
C22 C23 H23 119.7 . . ?
C22 C23 C24 120.7(9) . . ?
C24 C23 H23 119.7 . . ?
C19 C24 H24 119.2 . . ?
C23 C24 C19 121.5(8) . . ?
C23 C24 H24 119.2 . . ?
C26 C25 C3 118.3(4) . . ?
C26 C25 C30 119.5(4) . . ?
C30 C25 C3 122.2(4) . . ?
C25 C26 H26 119.2 . . ?
C27 C26 C25 121.5(5) . . ?
C27 C26 H26 119.2 . . ?
C26 C27 H27 120.2 . . ?
C26 C27 C28 119.6(5) . . ?
C28 C27 H27 120.2 . . ?
C27 C28 H28 120.6 . . ?
C29 C28 C27 118.8(5) . . ?
C29 C28 H28 120.6 . . ?
C28 C29 H29 118.3 . . ?
C28 C29 C30 123.4(5) . . ?
C30 C29 H29 118.3 . . ?
C25 C30 Si2 123.4(4) . . ?
C29 C30 Si2 119.4(4) . . ?
C29 C30 C25 117.0(4) . . ?
C32 C31 Si2 118.3(4) . . ?
C32 C31 C36 117.0(5) . . ?
C36 C31 Si2 124.7(4) . . ?
C31 C32 H32 119.2 . . ?
C33 C32 C31 121.7(6) . . ?
C33 C32 H32 119.2 . . ?
C32 C33 H33 120.5 . . ?
C34 C33 C32 119.0(6) . . ?
C34 C33 H33 120.5 . . ?
C33 C34 H34 119.8 . . ?
C35 C34 C33 120.4(6) . . ?
C35 C34 H34 119.8 . . ?
C34 C35 H35 119.6 . . ?
C34 C35 C36 120.7(6) . . ?
C36 C35 H35 119.6 . . ?
C31 C36 H36 119.4 . . ?
C35 C36 C31 121.2(6) . . ?
C35 C36 H36 119.4 . . ?
C38 C37 Si2 123.5(5) . . ?
C38 C37 C42 117.4(6) . . ?
C42 C37 Si2 119.1(4) . . ?
C37 C38 H38 119.6 . . ?
C37 C38 C39 120.9(7) . . ?
C39 C38 H38 119.6 . . ?
C38 C39 H39 119.7 . . ?
C40 C39 C38 120.5(7) . . ?
C40 C39 H39 119.7 . . ?
C39 C40 H40 120.4 . . ?
C39 C40 C41 119.3(6) . . ?
C41 C40 H40 120.4 . . ?
C40 C41 H41 119.9 . . ?
C40 C41 C42 120.2(7) . . ?
C42 C41 H41 119.9 . . ?
C37 C42 H42 119.1 . . ?
C41 C42 C37 121.8(7) . . ?
C41 C42 H42 119.1 . . ?
C44 C43 C5 118.3(4) . . ?
C44 C43 C48 119.6(4) . . ?
C48 C43 C5 122.1(4) . . ?
C43 C44 H44 119.2 . . ?
C45 C44 C43 121.5(5) . . ?
C45 C44 H44 119.2 . . ?
C44 C45 H45 120.4 . . ?
C46 C45 C44 119.2(5) . . ?
C46 C45 H45 120.4 . . ?
C45 C46 H46 120.0 . . ?
C45 C46 C47 120.0(5) . . ?
C47 C46 H46 120.0 . . ?
C46 C47 H47 118.6 . . ?
C46 C47 C48 122.8(5) . . ?
C48 C47 H47 118.6 . . ?
C43 C48 Si3 123.9(4) . . ?
C47 C48 Si3 118.9(4) . . ?
C47 C48 C43 116.9(4) . . ?
C50 C49 Si3 119.7(7) . . ?
C50 C49 C54 120.0 . . ?
C54 C49 Si3 120.1(7) . . ?
C49 C50 H50 120.0 . . ?
C51 C50 C49 120.0 . . ?
C51 C50 H50 120.0 . . ?
C50 C51 H51 120.0 . . ?
C50 C51 C52 120.0 . . ?
C52 C51 H51 120.0 . . ?
C51 C52 H52 120.0 . . ?
C51 C52 C53 120.0 . . ?
C53 C52 H52 120.0 . . ?
C52 C53 H53 120.0 . . ?
C54 C53 C52 120.0 . . ?
C54 C53 H53 120.0 . . ?
C49 C54 H54 120.0 . . ?
C53 C54 C49 120.0 . . ?
C53 C54 H54 120.0 . . ?
C56 C55 Si3 117.6(15) . . ?
C60 C55 Si3 127.2(15) . . ?
C60 C55 C56 115.2(13) . . ?
C55 C56 H56 118.6 . . ?
C57 C56 C55 122.9(16) . . ?
C57 C56 H56 118.6 . . ?
C56 C57 H57 121.0 . . ?
C56 C57 C58 118.0(16) . . ?
C58 C57 H57 121.0 . . ?
C57 C58 H58 118.6 . . ?
C57 C58 C59 122.8(14) . . ?
C59 C58 H58 118.6 . . ?
C58 C59 H59 121.5 . . ?
C58 C59 C60 117.0(14) . . ?
C60 C59 H59 121.5 . . ?
C55 C60 C59 124.2(15) . . ?
C55 C60 H60 117.9 . . ?
C59 C60 H60 117.9 . . ?
C62 C61 Si3 116.8(10) . . ?
C62 C61 C66 115.0(10) . . ?
C66 C61 Si3 128.0(12) . . ?
C61 C62 H62 120.4 . . ?
C61 C62 C63 119.1(11) . . ?
C63 C62 H62 120.4 . . ?
C62 C63 H63 119.4 . . ?
C64 C63 C62 121.2(13) . . ?
C64 C63 H63 119.4 . . ?
C63 C64 H64 120.4 . . ?
C65 C64 C63 119.1(12) . . ?
C65 C64 H64 120.4 . . ?
C64 C65 H65 119.4 . . ?
C66 C65 C64 121.1(15) . . ?
C66 C65 H65 119.4 . . ?
C61 C66 H66 117.8 . . ?
C65 C66 C61 124.4(15) . . ?
C65 C66 H66 117.8 . . ?
C68 C67 Si3 121.0(10) . . ?
C68 C67 C72 120.0 . . ?
C72 C67 Si3 119.0(10) . . ?
C67 C68 H68 120.0 . . ?
C69 C68 C67 120.0 . . ?
C69 C68 H68 120.0 . . ?
C68 C69 H69 120.0 . . ?
C68 C69 C70 120.0 . . ?
C70 C69 H69 120.0 . . ?
C69 C70 H70 120.0 . . ?
C71 C70 C69 120.0 . . ?
C71 C70 H70 120.0 . . ?
C70 C71 H71 120.0 . . ?
C70 C71 C72 120.0 . . ?
C72 C71 H71 120.0 . . ?
C67 C72 H72 120.0 . . ?
C71 C72 C67 120.0 . . ?
C71 C72 H72 120.0 . . ?
N1 C73 C74 178.0(7) . . ?
C73 C74 H74A 109.5 . . ?
C73 C74 H74B 109.5 . . ?
C73 C74 H74C 109.5 . . ?
H74A C74 H74B 109.5 . . ?
H74A C74 H74C 109.5 . . ?
H74B C74 H74C 109.5 . . ?
N2 C75 C76 178.2(7) . . ?
C75 C76 H76A 109.5 . . ?
C75 C76 H76B 109.5 . . ?
C75 C76 H76C 109.5 . . ?
H76A C76 H76B 109.5 . . ?
H76A C76 H76C 109.5 . . ?
H76B C76 H76C 109.5 . . ?
N3 C77 C78 160.0(17) . . ?
N3 C77 C79 165(2) . . ?
C77 C78 H78A 109.5 . . ?
C77 C78 H78B 109.5 . . ?
C77 C78 H78C 109.5 . . ?
H78A C78 H78B 109.5 . . ?
H78A C78 H78C 109.5 . . ?
H78B C78 H78C 109.5 . . ?
C77 C79 H79A 109.5 . . ?
C77 C79 H79B 109.5 . . ?
C77 C79 H79C 109.5 . . ?
H79A C79 H79B 109.5 . . ?
H79A C79 H79C 109.5 . . ?
H79B C79 H79C 109.5 . . ?

loop_
_geom_bond_atom_site_label_1
_geom_bond_atom_site_label_2
_geom_bond_distance
_geom_bond_site_symmetry_2
_geom_bond_publ_flag
Tb1 O1 2.120(3) . ?
Tb1 O2 2.112(3) . ?
Tb1 O3 2.107(3) . ?
Tb1 N1 2.578(5) . ?
Tb1 N2 2.581(5) . ?
Tb1 N3 2.567(5) . ?
Si1 O1 1.581(3) . ?
Si1 C12 1.882(5) . ?
Si1 C13 1.889(5) . ?
Si1 C19 1.878(6) . ?
Si2 O2 1.586(4) . ?
Si2 C30 1.893(5) . ?
Si2 C31 1.893(5) . ?
Si2 C37 1.883(6) . ?
Si3 O3 1.590(4) . ?
Si3 C48 1.885(5) . ?
Si3 C49 1.897(7) . ?
Si3 C55 1.881(12) . ?
Si3 C61 1.885(10) . ?
Si3 C67 1.890(9) . ?
N1 C73 1.142(8) . ?
N2 C75 1.150(7) . ?
N3 C77 1.136(8) . ?
C1 C2 1.399(6) . ?
C1 C6 1.385(7) . ?
C1 C7 1.497(6) . ?
C2 H2 0.9500 . ?
C2 C3 1.393(6) . ?
C3 C4 1.389(6) . ?
C3 C25 1.492(6) . ?
C4 H4 0.9500 . ?
C4 C5 1.388(6) . ?
C5 C6 1.403(6) . ?
C5 C43 1.493(6) . ?
C6 H6 0.9500 . ?
C7 C8 1.394(7) . ?
C7 C12 1.421(6) . ?
C8 H8 0.9500 . ?
C8 C9 1.391(7) . ?
C9 H9 0.9500 . ?
C9 C10 1.378(8) . ?
C10 H10 0.9500 . ?
C10 C11 1.390(8) . ?
C11 H11 0.9500 . ?
C11 C12 1.400(7) . ?
C13 C14 1.399(7) . ?
C13 C18 1.402(7) . ?
C14 H14 0.9500 . ?
C14 C15 1.382(7) . ?
C15 H15 0.9500 . ?
C15 C16 1.370(8) . ?
C16 H16 0.9500 . ?
C16 C17 1.369(9) . ?
C17 H17 0.9500 . ?
C17 C18 1.388(7) . ?
C18 H18 0.9500 . ?
C19 C20 1.409(8) . ?
C19 C24 1.385(8) . ?
C20 H20 0.9500 . ?
C20 C21 1.384(9) . ?
C21 H21 0.9500 . ?
C21 C22 1.395(13) . ?
C22 H22 0.9500 . ?
C22 C23 1.364(13) . ?
C23 H23 0.9500 . ?
C23 C24 1.384(10) . ?
C24 H24 0.9500 . ?
C25 C26 1.395(6) . ?
C25 C30 1.415(7) . ?
C26 H26 0.9500 . ?
C26 C27 1.382(7) . ?
C27 H27 0.9500 . ?
C27 C28 1.390(8) . ?
C28 H28 0.9500 . ?
C28 C29 1.377(7) . ?
C29 H29 0.9500 . ?
C29 C30 1.396(7) . ?
C31 C32 1.391(8) . ?
C31 C36 1.398(7) . ?
C32 H32 0.9500 . ?
C32 C33 1.391(8) . ?
C33 H33 0.9500 . ?
C33 C34 1.389(10) . ?
C34 H34 0.9500 . ?
C34 C35 1.348(10) . ?
C35 H35 0.9500 . ?
C35 C36 1.384(8) . ?
C36 H36 0.9500 . ?
C37 C38 1.374(9) . ?
C37 C42 1.403(8) . ?
C38 H38 0.9500 . ?
C38 C39 1.403(9) . ?
C39 H39 0.9500 . ?
C39 C40 1.375(11) . ?
C40 H40 0.9500 . ?
C40 C41 1.375(11) . ?
C41 H41 0.9500 . ?
C41 C42 1.378(9) . ?
C42 H42 0.9500 . ?
C43 C44 1.396(7) . ?
C43 C48 1.412(6) . ?
C44 H44 0.9500 . ?
C44 C45 1.387(7) . ?
C45 H45 0.9500 . ?
C45 C46 1.363(8) . ?
C46 H46 0.9500 . ?
C46 C47 1.383(7) . ?
C47 H47 0.9500 . ?
C47 C48 1.393(7) . ?
C49 C50 1.3900 . ?
C49 C54 1.3900 . ?
C50 H50 0.9500 . ?
C50 C51 1.3900 . ?
C51 H51 0.9500 . ?
C51 C52 1.3900 . ?
C52 H52 0.9500 . ?
C52 C53 1.3900 . ?
C53 H53 0.9500 . ?
C53 C54 1.3900 . ?
C54 H54 0.9500 . ?
C55 C56 1.43(2) . ?
C55 C60 1.383(19) . ?
C56 H56 0.9500 . ?
C56 C57 1.38(2) . ?
C57 H57 0.9500 . ?
C57 C58 1.39(2) . ?
C58 H58 0.9500 . ?
C58 C59 1.39(2) . ?
C59 H59 0.9500 . ?
C59 C60 1.40(2) . ?
C60 H60 0.9500 . ?
C61 C62 1.408(19) . ?
C61 C66 1.431(17) . ?
C62 H62 0.9500 . ?
C62 C63 1.418(16) . ?
C63 H63 0.9500 . ?
C63 C64 1.394(18) . ?
C64 H64 0.9500 . ?
C64 C65 1.34(2) . ?
C65 H65 0.9500 . ?
C65 C66 1.324(19) . ?
C66 H66 0.9500 . ?
C67 C68 1.3900 . ?
C67 C72 1.3900 . ?
C68 H68 0.9500 . ?
C68 C69 1.3900 . ?
C69 H69 0.9500 . ?
C69 C70 1.3900 . ?
C70 H70 0.9500 . ?
C70 C71 1.3900 . ?
C71 H71 0.9500 . ?
C71 C72 1.3900 . ?
C72 H72 0.9500 . ?
C73 C74 1.444(9) . ?
C74 H74A 0.9800 . ?
C74 H74B 0.9800 . ?
C74 H74C 0.9800 . ?
C75 C76 1.442(9) . ?
C76 H76A 0.9800 . ?
C76 H76B 0.9800 . ?
C76 H76C 0.9800 . ?
C77 C78 1.458(14) . ?
C77 C79 1.465(15) . ?
C78 H78A 0.9800 . ?
C78 H78B 0.9800 . ?
C78 H78C 0.9800 . ?
C79 H79A 0.9800 . ?
C79 H79B 0.9800 . ?
C79 H79C 0.9800 . ?

loop_
_geom_torsion_atom_site_label_1
_geom_torsion_atom_site_label_2
_geom_torsion_atom_site_label_3
_geom_torsion_atom_site_label_4
_geom_torsion
_geom_torsion_site_symmetry_1
_geom_torsion_site_symmetry_2
_geom_torsion_site_symmetry_3
_geom_torsion_site_symmetry_4
_geom_torsion_publ_flag
Tb1 N3 C77 C78 -95(3) . . . . ?
Tb1 N3 C77 C79 82(4) . . . . ?
Si1 C13 C14 C15 -173.7(4) . . . . ?
Si1 C13 C18 C17 175.2(5) . . . . ?
Si1 C19 C20 C21 -179.6(5) . . . . ?
Si1 C19 C24 C23 179.8(6) . . . . ?
Si2 C31 C32 C33 -177.6(4) . . . . ?
Si2 C31 C36 C35 178.8(4) . . . . ?
Si2 C37 C38 C39 179.4(5) . . . . ?
Si2 C37 C42 C41 -180.0(5) . . . . ?
Si3 C49 C50 C51 -174.5(12) . . . . ?
Si3 C49 C54 C53 174.5(13) . . . . ?
Si3 C55 C56 C57 -180(2) . . . . ?
Si3 C55 C60 C59 -178.9(17) . . . . ?
Si3 C61 C62 C63 -175.8(12) . . . . ?
Si3 C61 C66 C65 173.1(16) . . . . ?
Si3 C67 C68 C69 -178.4(16) . . . . ?
Si3 C67 C72 C71 178.4(16) . . . . ?
O1 Si1 C12 C7 36.7(5) . . . . ?
O1 Si1 C12 C11 -139.1(4) . . . . ?
O1 Si1 C13 C14 23.4(5) . . . . ?
O1 Si1 C13 C18 -151.7(5) . . . . ?
O1 Si1 C19 C20 -170.9(4) . . . . ?
O1 Si1 C19 C24 8.7(6) . . . . ?
O2 Si2 C30 C25 34.1(5) . . . . ?
O2 Si2 C30 C29 -141.7(4) . . . . ?
O2 Si2 C31 C32 20.6(4) . . . . ?
O2 Si2 C31 C36 -157.6(4) . . . . ?
O2 Si2 C37 C38 -162.8(5) . . . . ?
O2 Si2 C37 C42 15.6(5) . . . . ?
O3 Si3 C48 C43 36.8(5) . . . . ?
O3 Si3 C48 C47 -136.8(4) . . . . ?
O3 Si3 C49 C50 31.5(9) . . . . ?
O3 Si3 C49 C54 -143.0(7) . . . . ?
O3 Si3 C55 C56 17.2(15) . . . . ?
O3 Si3 C55 C60 -161.2(19) . . . . ?
O3 Si3 C61 C62 27.2(12) . . . . ?
O3 Si3 C61 C66 -148.0(12) . . . . ?
O3 Si3 C67 C68 7.2(10) . . . . ?
O3 Si3 C67 C72 -171.2(9) . . . . ?
C1 C2 C3 C4 1.8(7) . . . . ?
C1 C2 C3 C25 178.7(4) . . . . ?
C1 C7 C8 C9 179.7(5) . . . . ?
C1 C7 C12 Si1 3.3(7) . . . . ?
C1 C7 C12 C11 179.1(5) . . . . ?
C2 C1 C6 C5 0.0(7) . . . . ?
C2 C1 C7 C8 55.1(6) . . . . ?
C2 C1 C7 C12 -124.3(5) . . . . ?
C2 C3 C4 C5 -1.8(7) . . . . ?
C2 C3 C25 C26 -122.4(5) . . . . ?
C2 C3 C25 C30 54.8(6) . . . . ?
C3 C4 C5 C6 1.0(7) . . . . ?
C3 C4 C5 C43 178.3(4) . . . . ?
C3 C25 C26 C27 172.4(5) . . . . ?
C3 C25 C30 Si2 10.7(7) . . . . ?
C3 C25 C30 C29 -173.4(5) . . . . ?
C4 C3 C25 C26 54.4(6) . . . . ?
C4 C3 C25 C30 -128.4(5) . . . . ?
C4 C5 C6 C1 -0.1(6) . . . . ?
C4 C5 C43 C44 -125.6(5) . . . . ?
C4 C5 C43 C48 53.7(6) . . . . ?
C5 C43 C44 C45 178.1(4) . . . . ?
C5 C43 C48 Si3 9.0(6) . . . . ?
C5 C43 C48 C47 -177.3(4) . . . . ?
C6 C1 C2 C3 -0.9(7) . . . . ?
C6 C1 C7 C8 -122.8(5) . . . . ?
C6 C1 C7 C12 57.8(6) . . . . ?
C6 C5 C43 C44 51.7(6) . . . . ?
C6 C5 C43 C48 -129.0(5) . . . . ?
C7 C1 C2 C3 -178.8(4) . . . . ?
C7 C1 C6 C5 177.9(4) . . . . ?
C7 C8 C9 C10 1.6(8) . . . . ?
C8 C7 C12 Si1 -176.1(4) . . . . ?
C8 C7 C12 C11 -0.3(7) . . . . ?
C8 C9 C10 C11 -1.2(9) . . . . ?
C9 C10 C11 C12 0.1(9) . . . . ?
C10 C11 C12 Si1 176.7(4) . . . . ?
C10 C11 C12 C7 0.7(8) . . . . ?
C12 Si1 C13 C14 -97.8(4) . . . . ?
C12 Si1 C13 C18 87.1(5) . . . . ?
C12 Si1 C19 C20 -45.9(5) . . . . ?
C12 Si1 C19 C24 133.6(5) . . . . ?
C12 C7 C8 C9 -0.9(8) . . . . ?
C13 Si1 C12 C7 154.6(4) . . . . ?
C13 Si1 C12 C11 -21.2(5) . . . . ?
C13 Si1 C19 C20 72.0(5) . . . . ?
C13 Si1 C19 C24 -108.4(5) . . . . ?
C13 C14 C15 C16 -1.4(8) . . . . ?
C14 C13 C18 C17 0.1(8) . . . . ?
C14 C15 C16 C17 -0.9(9) . . . . ?
C15 C16 C17 C18 2.8(9) . . . . ?
C16 C17 C18 C13 -2.4(9) . . . . ?
C18 C13 C14 C15 1.8(8) . . . . ?
C19 Si1 C12 C7 -88.0(4) . . . . ?
C19 Si1 C12 C11 96.3(4) . . . . ?
C19 Si1 C13 C14 143.6(4) . . . . ?
C19 Si1 C13 C18 -31.5(5) . . . . ?
C19 C20 C21 C22 -0.4(11) . . . . ?
C20 C19 C24 C23 -0.7(10) . . . . ?
C20 C21 C22 C23 -0.2(13) . . . . ?
C21 C22 C23 C24 0.3(15) . . . . ?
C22 C23 C24 C19 0.1(14) . . . . ?
C24 C19 C20 C21 0.8(9) . . . . ?
C25 C3 C4 C5 -178.7(4) . . . . ?
C25 C26 C27 C28 2.0(8) . . . . ?
C26 C25 C30 Si2 -172.1(4) . . . . ?
C26 C25 C30 C29 3.8(7) . . . . ?
C26 C27 C28 C29 1.9(9) . . . . ?
C27 C28 C29 C30 -2.9(9) . . . . ?
C28 C29 C30 Si2 176.1(5) . . . . ?
C28 C29 C30 C25 0.1(8) . . . . ?
C30 Si2 O2 Tb1 -140.6(9) . . . . ?
C30 Si2 C31 C32 -100.4(4) . . . . ?
C30 Si2 C31 C36 81.4(5) . . . . ?
C30 Si2 C37 C38 -38.0(6) . . . . ?
C30 Si2 C37 C42 140.5(4) . . . . ?
C30 C25 C26 C27 -4.9(7) . . . . ?
C31 Si2 O2 Tb1 100.3(9) . . . . ?
C31 Si2 C30 C25 151.8(4) . . . . ?
C31 Si2 C30 C29 -24.0(5) . . . . ?
C31 Si2 C37 C38 80.4(5) . . . . ?
C31 Si2 C37 C42 -101.2(5) . . . . ?
C31 C32 C33 C34 -2.3(8) . . . . ?
C32 C31 C36 C35 0.5(7) . . . . ?
C32 C33 C34 C35 2.5(9) . . . . ?
C33 C34 C35 C36 -1.3(9) . . . . ?
C34 C35 C36 C31 -0.3(8) . . . . ?
C36 C31 C32 C33 0.8(7) . . . . ?
C37 Si2 O2 Tb1 -17.0(10) . . . . ?
C37 Si2 C30 C25 -91.0(4) . . . . ?
C37 Si2 C30 C29 93.3(5) . . . . ?
C37 Si2 C31 C32 141.0(4) . . . . ?
C37 Si2 C31 C36 -37.2(5) . . . . ?
C37 C38 C39 C40 0.7(11) . . . . ?
C38 C37 C42 C41 -1.5(9) . . . . ?
C38 C39 C40 C41 -2.0(12) . . . . ?
C39 C40 C41 C42 1.5(12) . . . . ?
C40 C41 C42 C37 0.3(11) . . . . ?
C42 C37 C38 C39 1.0(9) . . . . ?
C43 C5 C6 C1 -177.5(4) . . . . ?
C43 C44 C45 C46 -1.3(8) . . . . ?
C44 C43 C48 Si3 -171.7(4) . . . . ?
C44 C43 C48 C47 2.0(7) . . . . ?
C44 C45 C46 C47 3.0(9) . . . . ?
C45 C46 C47 C48 -2.2(9) . . . . ?
C46 C47 C48 Si3 173.7(4) . . . . ?
C46 C47 C48 C43 -0.4(8) . . . . ?
C48 Si3 O3 Tb1 -135.1(11) . . . . ?
C48 Si3 C49 C50 -91.9(8) . . . . ?
C48 Si3 C49 C54 93.6(8) . . . . ?
C48 Si3 C55 C56 139.7(12) . . . . ?
C48 Si3 C55 C60 -39(2) . . . . ?
C48 Si3 C61 C62 -90.7(11) . . . . ?
C48 Si3 C61 C66 94.1(13) . . . . ?
C48 Si3 C67 C68 133.3(7) . . . . ?
C48 Si3 C67 C72 -45.1(14) . . . . ?
C48 C43 C44 C45 -1.3(7) . . . . ?
C49 Si3 O3 Tb1 102.5(13) . . . . ?
C49 Si3 C48 C43 159.8(6) . . . . ?
C49 Si3 C48 C47 -13.8(7) . . . . ?
C49 Si3 C55 C56 -102.2(14) . . . . ?
C49 Si3 C55 C60 79(2) . . . . ?
C49 C50 C51 C52 0.0 . . . . ?
C50 C49 C54 C53 0.0 . . . . ?
C50 C51 C52 C53 0.0 . . . . ?
C51 C52 C53 C54 0.0 . . . . ?
C52 C53 C54 C49 0.0 . . . . ?
C54 C49 C50 C51 0.0 . . . . ?
C55 Si3 O3 Tb1 -13.8(15) . . . . ?
C55 Si3 C48 C43 -84.5(10) . . . . ?
C55 Si3 C48 C47 101.9(10) . . . . ?
C55 Si3 C49 C50 150.0(10) . . . . ?
C55 Si3 C49 C54 -24.5(12) . . . . ?
C55 C56 C57 C58 0(2) . . . . ?
C56 C55 C60 C59 3(2) . . . . ?
C56 C57 C58 C59 0(2) . . . . ?
C57 C58 C59 C60 1(2) . . . . ?
C58 C59 C60 C55 -3(2) . . . . ?
C60 C55 C56 C57 -1(2) . . . . ?
C61 Si3 O3 Tb1 109.2(13) . . . . ?
C61 Si3 C48 C43 148.8(7) . . . . ?
C61 Si3 C48 C47 -24.8(7) . . . . ?
C61 Si3 C67 C68 -107.1(10) . . . . ?
C61 Si3 C67 C72 74.5(14) . . . . ?
C61 C62 C63 C64 1.8(18) . . . . ?
C62 C61 C66 C65 -2.1(19) . . . . ?
C62 C63 C64 C65 -2(2) . . . . ?
C63 C64 C65 C66 0(2) . . . . ?
C64 C65 C66 C61 2(2) . . . . ?
C66 C61 C62 C63 0.0(16) . . . . ?
C67 Si3 O3 Tb1 -9.6(15) . . . . ?
C67 Si3 C48 C43 -90.6(8) . . . . ?
C67 Si3 C48 C47 95.8(8) . . . . ?
C67 Si3 C61 C62 148.6(12) . . . . ?
C67 Si3 C61 C66 -26.6(16) . . . . ?
C67 C68 C69 C70 0.0 . . . . ?
C68 C67 C72 C71 0.0 . . . . ?
C68 C69 C70 C71 0.0 . . . . ?
C69 C70 C71 C72 0.0 . . . . ?
C70 C71 C72 C67 0.0 . . . . ?
C72 C67 C68 C69 0.0 . . . . ?

loop_
_exptl_oxdiff_crystal_face_indexfrac_h
_exptl_oxdiff_crystal_face_indexfrac_k
_exptl_oxdiff_crystal_face_indexfrac_l
_exptl_oxdiff_crystal_face_x
_exptl_oxdiff_crystal_face_y
_exptl_oxdiff_crystal_face_z
2.0010 -2.0023 0.9950 0.0653 0.0104 -0.2695
0.9969 0.9962 -2.0032 0.2041 0.0097 0.0474
-0.9969 -0.9962 2.0032 -0.2041 -0.0097 -0.0474
-0.9983 0.0027 1.0027 -0.1321 -0.0190 0.0329
-1.9997 1.0034 0.0054 -0.1373 -0.0011 0.1892
-1.0027 1.9996 -1.9978 0.0668 0.0086 0.2366
-2.0010 2.0023 -0.9950 -0.0653 -0.0104 0.2695
-0.0027 -2.0006 -0.9980 0.0202 0.1569 -0.0318
-1.0041 -0.9999 -1.9954 0.0149 0.1748 0.1244
0.0027 2.0006 0.9980 -0.0202 -0.1569 0.0318
1.0041 0.9999 1.9954 -0.0149 -0.1748 -0.1244
-1.0027 -1.9988 -0.9949 -0.0571 0.1841 0.0441
-3.6145 -12.3735 -3.7637 -0.2852 0.9581 -0.0267
1.4831 14.1357 1.6239 0.2686 -0.8989 0.3462
1.0027 1.9988 0.9949 0.0571 -0.1841 -0.0441
